data_7115074
loop_
_publ_author_name
'Lu, Jianjiang'
'Moulton, Brian'
'Zaworotko, Michael J.'
'Bourne, Susan A.'

_publ_section_title
;
 Coexisting covalent and noncovalent nets: parallel interpenetration of a
 puckered rectangular coordination polymer and aromatic noncovalent nets
;
_journal_issue 9
_journal_name_full 'Chemical Communications'
_journal_page_first 861
_journal_paper_doi 10.1039/b102153m
_journal_year 2001
_chemical_formula_sum 'C10.5 H9.5 N O2.5 Zn0.5'
_chemical_formula_weight 222.38
_chemical_name_systematic
; 
[1,3-benzenedicarboxylate-1,2-bis(4-pyridyl)ethane-zinc(II)] methanol
solvate  
;
_space_group_IT_number 52
_symmetry_cell_setting orthorhombic
_symmetry_space_group_name_Hall '-P 2a 2bc'
_symmetry_space_group_name_H-M 'P n n a'
_atom_sites_solution_hydrogens geom
_atom_sites_solution_primary direct
_atom_sites_solution_secondary difmap
_audit_creation_method SHELXL-97
_cell_angle_alpha 90.00
_cell_angle_beta 90.00
_cell_angle_gamma 90.00
_cell_formula_units_Z 8
_cell_length_a 9.676(3)
_cell_length_b 15.470(5)
_cell_length_c 13.547(5)
_cell_measurement_temperature 173(2)
_cell_volume 2027.8(12)
_computing_structure_refinement 'SHELXL-97 (Sheldrick, 1997)'
_computing_structure_solution 'SHELXS-97 (Sheldrick, 1990)'
_diffrn_ambient_temperature 173(2)
_diffrn_measured_fraction_theta_full 0.969
_diffrn_measured_fraction_theta_max 0.969
_diffrn_radiation_monochromator graphite
_diffrn_radiation_source 'fine-focus sealed tube'
_diffrn_radiation_type MoK\a
_diffrn_radiation_wavelength 0.71073
_diffrn_reflns_av_R_equivalents 0.0659
_diffrn_reflns_av_sigmaI/netI 0.1354
_diffrn_reflns_limit_h_max 10
_diffrn_reflns_limit_h_min -10
_diffrn_reflns_limit_k_max 14
_diffrn_reflns_limit_k_min -18
_diffrn_reflns_limit_l_max 7
_diffrn_reflns_limit_l_min -16
_diffrn_reflns_number 4419
_diffrn_reflns_theta_full 25.00
_diffrn_reflns_theta_max 25.00
_diffrn_reflns_theta_min 2.59
_exptl_absorpt_coefficient_mu 1.246
_exptl_crystal_colour colorless
_exptl_crystal_density_diffrn 1.457
_exptl_crystal_density_method 'not measured'
_exptl_crystal_description block
_exptl_crystal_F_000 916
_exptl_crystal_size_max 0.4
_exptl_crystal_size_mid 0.3
_exptl_crystal_size_min 0.3
_refine_diff_density_max 0.689
_refine_diff_density_min -0.482
_refine_diff_density_rms 0.079
_refine_ls_extinction_method none
_refine_ls_goodness_of_fit_ref 0.805
_refine_ls_hydrogen_treatment mixed
_refine_ls_matrix_type full
_refine_ls_number_parameters 131
_refine_ls_number_reflns 1737
_refine_ls_number_restraints 0
_refine_ls_restrained_S_all 0.805
_refine_ls_R_factor_all 0.1072
_refine_ls_R_factor_gt 0.0505
_refine_ls_shift/su_max 0.214
_refine_ls_shift/su_mean 0.006
_refine_ls_structure_factor_coef Fsqd
_refine_ls_weighting_details 'calc w=1/[\s^2^(Fo^2^)+(0.0417P)^2^+0.0000P] where P=(Fo^2^+2Fc^2^)/3'
_refine_ls_weighting_scheme calc
_refine_ls_wR_factor_gt 0.1032
_refine_ls_wR_factor_ref 0.1146
_reflns_number_gt 847
_reflns_number_total 1737
_reflns_threshold_expression >2sigma(I)
_cod_data_source_file b102153m.txt
_cod_data_source_block 2b
_cod_original_cell_volume 2027.9(12)
_cod_original_formula_sum 'C10.50 H9.50 N O2.50 Zn0.50'
_cod_database_code 7115074

loop_
_symmetry_equiv_pos_as_xyz
'x, y, z'
'-x+1/2, -y, z'
'x, -y+1/2, -z+1/2'
'-x+1/2, y+1/2, -z+1/2'
'-x, -y, -z'
'x-1/2, y, -z'
'-x, y-1/2, z-1/2'
'x-1/2, -y-1/2, z-1/2'

loop_
_atom_site_label
_atom_site_type_symbol
_atom_site_fract_x
_atom_site_fract_y
_atom_site_fract_z
_atom_site_U_iso_or_equiv
_atom_site_adp_type
_atom_site_occupancy
_atom_site_symmetry_multiplicity
_atom_site_calc_flag
_atom_site_refinement_flags
Zn1 Zn 0.06926(9) 0.7500 0.7500 0.0298(3) Uani 1 2 d S
O1 O -0.0052(4) 0.6732(2) 0.8552(3) 0.0437(11) Uani 1 1 d .
O2 O -0.0938(5) 0.6282(3) 0.7156(3) 0.0550(15) Uani 1 1 d .
C1 C -0.0859(6) 0.6233(4) 0.8066(5) 0.0374(16) Uani 1 1 d .
C2 C -0.1682(6) 0.5590(3) 0.8624(4) 0.0325(15) Uani 1 1 d .
C3 C -0.1682(7) 0.5591(4) 0.9644(4) 0.059(2) Uani 1 1 d .
H3 H -0.1126 0.5993 0.9995 0.071 Uiso 1 1 calc R
C4 C -0.2500 0.5000 1.0157(7) 0.081(4) Uani 1 2 d S
H4 H -0.2500 0.5000 1.0858 0.097 Uiso 1 2 calc SR
C5 C -0.2500 0.5000 0.8139(6) 0.035(2) Uani 1 2 d S
H5 H -0.2500 0.5000 0.7438 0.043 Uiso 1 2 calc SR
N11 N 0.2172(5) 0.6852(3) 0.6697(3) 0.0285(11) Uani 1 1 d .
C11 C 0.2523(6) 0.7048(3) 0.5764(4) 0.0330(15) Uani 1 1 d .
H11 H 0.2040 0.7499 0.5436 0.040 Uiso 1 1 calc R
C12 C 0.3562(6) 0.6619(4) 0.5267(4) 0.0400(16) Uani 1 1 d .
H12 H 0.3791 0.6785 0.4612 0.048 Uiso 1 1 calc R
C13 C 0.4260(6) 0.5959(3) 0.5709(4) 0.0384(15) Uani 1 1 d .
C14 C 0.3916(6) 0.5765(4) 0.6669(4) 0.0407(17) Uani 1 1 d .
H14 H 0.4394 0.5319 0.7010 0.049 Uiso 1 1 calc R
C15 C 0.2880(6) 0.6215(4) 0.7133(4) 0.0374(16) Uani 1 1 d .
H15 H 0.2657 0.6068 0.7795 0.045 Uiso 1 1 calc R
C16 C 0.5318(6) 0.5426(3) 0.5171(4) 0.0420(17) Uani 1 1 d .
H16A H 0.6111 0.5307 0.5613 0.050 Uiso 1 1 calc R
H16B H 0.5665 0.5751 0.4592 0.050 Uiso 1 1 calc R
O31 O 0.5976(15) 0.7500 0.7500 0.281(7) Uiso 1 2 d S
C32 C 0.6630(11) 0.7242(7) 0.6518(9) 0.048(4) Uiso 0.50 1 d P
H32A H 0.6600 0.7734 0.6063 0.072 Uiso 0.50 1 calc PR
H32B H 0.6116 0.6756 0.6233 0.072 Uiso 0.50 1 calc PR
H32C H 0.7593 0.7070 0.6627 0.072 Uiso 0.50 1 calc PR

loop_
_atom_site_aniso_label
_atom_site_aniso_U_11
_atom_site_aniso_U_22
_atom_site_aniso_U_33
_atom_site_aniso_U_23
_atom_site_aniso_U_13
_atom_site_aniso_U_12
Zn1 0.0372(5) 0.0269(4) 0.0254(5) -0.0040(6) 0.000 0.000
O1 0.054(3) 0.031(2) 0.046(3) -0.002(2) 0.011(2) -0.014(2)
O2 0.060(4) 0.073(3) 0.032(3) 0.020(2) 0.004(2) -0.019(3)
C1 0.027(4) 0.029(4) 0.056(5) 0.008(3) 0.009(4) 0.005(3)
C2 0.037(4) 0.032(3) 0.028(4) 0.001(3) -0.003(3) -0.004(3)
C3 0.094(6) 0.050(4) 0.032(4) -0.004(3) -0.003(4) -0.032(4)
C4 0.141(11) 0.074(7) 0.028(6) 0.000 0.000 -0.066(8)
C5 0.043(6) 0.042(5) 0.021(5) 0.000 0.000 0.000(5)
N11 0.031(3) 0.027(3) 0.027(3) -0.008(2) 0.001(2) -0.005(2)
C11 0.046(4) 0.025(3) 0.028(4) 0.001(3) -0.001(3) 0.000(3)
C12 0.053(4) 0.040(4) 0.027(4) -0.003(3) 0.013(3) -0.002(3)
C13 0.043(4) 0.027(3) 0.045(4) -0.008(3) 0.014(4) -0.008(3)
C14 0.046(5) 0.024(3) 0.052(4) 0.005(3) 0.005(3) 0.008(3)
C15 0.048(4) 0.034(3) 0.030(4) 0.000(3) 0.007(3) 0.006(3)
C16 0.041(4) 0.033(3) 0.052(4) -0.006(3) 0.019(3) -0.002(3)

loop_
_atom_type_symbol
_atom_type_description
_atom_type_scat_dispersion_real
_atom_type_scat_dispersion_imag
_atom_type_scat_source
C C 0.0033 0.0016 'International Tables Vol C Tables 4.2.6.8 and 6.1.1.4'
H H 0.0000 0.0000 'International Tables Vol C Tables 4.2.6.8 and 6.1.1.4'
N N 0.0061 0.0033 'International Tables Vol C Tables 4.2.6.8 and 6.1.1.4'
O O 0.0106 0.0060 'International Tables Vol C Tables 4.2.6.8 and 6.1.1.4'
Zn Zn 0.2839 1.4301 'International Tables Vol C Tables 4.2.6.8 and 6.1.1.4'

loop_
_geom_angle_atom_site_label_1
_geom_angle_atom_site_label_2
_geom_angle_atom_site_label_3
_geom_angle
_geom_angle_site_symmetry_1
_geom_angle_site_symmetry_3
O1 Zn1 O1 137.6(2) . 3_566
O1 Zn1 N11 99.45(18) . 3_566
O1 Zn1 N11 109.82(17) 3_566 3_566
O1 Zn1 N11 109.82(17) . .
O1 Zn1 N11 99.45(18) 3_566 .
N11 Zn1 N11 91.9(2) 3_566 .
O1 Zn1 C1 28.93(17) . .
O1 Zn1 C1 117.05(19) 3_566 .
N11 Zn1 C1 128.0(2) 3_566 .
N11 Zn1 C1 101.02(18) . .
O1 Zn1 C1 117.05(19) . 3_566
O1 Zn1 C1 28.93(17) 3_566 3_566
N11 Zn1 C1 101.02(18) 3_566 3_566
N11 Zn1 C1 128.0(2) . 3_566
C1 Zn1 C1 109.0(3) . 3_566
C1 O1 Zn1 102.2(4) . .
O2 C1 O1 120.9(6) . .
O2 C1 C2 121.0(7) . .
O1 C1 C2 118.0(6) . .
O2 C1 Zn1 72.2(4) . .
O1 C1 Zn1 48.8(3) . .
C2 C1 Zn1 166.6(5) . .
C3 C2 C5 118.6(6) . .
C3 C2 C1 120.6(6) . .
C5 C2 C1 120.7(6) . .
C2 C3 C4 119.8(7) . .
C3 C4 C3 120.3(9) 2_465 .
C2 C5 C2 122.9(7) . 2_465
C15 N11 C11 116.9(5) . .
C15 N11 Zn1 118.8(4) . .
C11 N11 Zn1 124.2(4) . .
N11 C11 C12 122.3(5) . .
C13 C12 C11 120.5(6) . .
C12 C13 C14 117.3(6) . .
C12 C13 C16 122.4(5) . .
C14 C13 C16 120.2(6) . .
C15 C14 C13 119.9(6) . .
N11 C15 C14 123.1(5) . .
C13 C16 C16 110.2(6) . 5_666
C32 O31 C32 131.0(15) 3_566 .

loop_
_geom_bond_atom_site_label_1
_geom_bond_atom_site_label_2
_geom_bond_distance
_geom_bond_site_symmetry_2
Zn1 O1 1.991(4) .
Zn1 O1 1.991(4) 3_566
Zn1 N11 2.059(4) 3_566
Zn1 N11 2.059(4) .
Zn1 C1 2.585(6) .
Zn1 C1 2.585(6) 3_566
O1 C1 1.279(7) .
O2 C1 1.238(6) .
C1 C2 1.482(8) .
C2 C3 1.382(7) .
C2 C5 1.375(6) .
C3 C4 1.394(7) .
C4 C3 1.394(7) 2_465
C5 C2 1.375(6) 2_465
N11 C15 1.337(6) .
N11 C11 1.343(6) .
C11 C12 1.380(7) .
C12 C13 1.363(7) .
C13 C14 1.376(7) .
C13 C16 1.504(7) .
C14 C15 1.373(7) .
C16 C16 1.526(10) 5_666
O31 C32 1.526(12) 3_566
O31 C32 1.526(12) .
